data_2204550
loop_
_publ_author_name
'Gao, En-Qing'

_publ_section_title
;(<i>meso</i>-5,7,7,12,14,14-Hexamethyl-1,4,8,11-tetraazacyclotetradecane-\k^4^<i>N</i>)nickel(II)
 [<i>N</i>,<i>N</i>-<i>o</i>-phenylenebis(oxamato)-\k^4^<i>O</i>,<i>N</i>,<i>N</i>',<i>O</i>']cuprate(II)
 dihydrate
;
_journal_issue 11
_journal_name_full 'Acta Crystallographica Section E'
_journal_page_first m1700
_journal_page_last m1702
_journal_paper_doi 10.1107/S1600536804026315
_journal_volume 60
_journal_year 2004
_chemical_formula_iupac '[Ni (C16 H36 N4)] [Cu (C10 H4 N2 O6)], 2H2 O'
_chemical_formula_moiety 'C16 H36 N4 Ni 2+, C10 H4 N2 Cu O6 2-, 2H2 O'
_chemical_formula_sum 'C26 H44 Cu N6 Ni O8'
_chemical_formula_weight 690.92
_chemical_name_systematic
;
(meso-5,7,7,12,14,14-Hexamethyl-1,4,8,11-tetraazacyclotetradecane-
\k^4^N)nickel(II) [N,N-o-phenylenebis(oxamato)-\k^4^O,N,N',O']cuprate(II)
dihydrate
;
_space_group_IT_number 2
_symmetry_cell_setting triclinic
_symmetry_space_group_name_Hall '-P 1'
_symmetry_space_group_name_H-M 'P -1'
_atom_sites_solution_hydrogens geom
_atom_sites_solution_primary direct
_atom_sites_solution_secondary difmap
_audit_creation_method SHELXL-97
_cell_angle_alpha 92.241(5)
_cell_angle_beta 110.245(5)
_cell_angle_gamma 99.343(7)
_cell_formula_units_Z 2
_cell_length_a 10.0629(8)
_cell_length_b 12.4020(8)
_cell_length_c 12.8630(8)
_cell_measurement_reflns_used 52
_cell_measurement_temperature 293(2)
_cell_measurement_theta_max 13.09
_cell_measurement_theta_min 4.77
_cell_volume 1478.26(19)
_computing_cell_refinement XSCANS
_computing_data_collection 'XSCANS (Siemens, 1996)'
_computing_data_reduction XSCANS
_computing_molecular_graphics SHELXTL
_computing_publication_material SHELXTL
_computing_structure_refinement SHELXTL
_computing_structure_solution 'SHELXTL (Bruker, 1997)'
_diffrn_ambient_temperature 293(2)
_diffrn_measured_fraction_theta_full 1.000
_diffrn_measured_fraction_theta_max 1.000
_diffrn_measurement_device 'Siemens P4 four-circle'
_diffrn_measurement_method \w-2\q
_diffrn_radiation_monochromator graphite
_diffrn_radiation_source 'fine-focus sealed tube'
_diffrn_radiation_type MoK\a
_diffrn_radiation_wavelength 0.71073
_diffrn_reflns_av_R_equivalents 0.0380
_diffrn_reflns_av_sigmaI/netI 0.0340
_diffrn_reflns_limit_h_max 11
_diffrn_reflns_limit_h_min -11
_diffrn_reflns_limit_k_max 14
_diffrn_reflns_limit_k_min -14
_diffrn_reflns_limit_l_max 15
_diffrn_reflns_limit_l_min 0
_diffrn_reflns_number 6239
_diffrn_reflns_theta_full 25.00
_diffrn_reflns_theta_max 25.00
_diffrn_reflns_theta_min 1.67
_diffrn_standards_decay_% 1.5
_diffrn_standards_interval_count 97
_diffrn_standards_number 3
_exptl_absorpt_coefficient_mu 1.414
_exptl_absorpt_correction_T_max 0.755
_exptl_absorpt_correction_T_min 0.660
_exptl_absorpt_correction_type psi-scan
_exptl_absorpt_process_details '(North et al., 1968)'
_exptl_crystal_colour red
_exptl_crystal_density_diffrn 1.552
_exptl_crystal_density_method 'not measured'
_exptl_crystal_description prism
_exptl_crystal_F_000 726
_exptl_crystal_size_max 0.32
_exptl_crystal_size_mid 0.25
_exptl_crystal_size_min 0.20
_refine_diff_density_max 0.446
_refine_diff_density_min -0.390
_refine_ls_extinction_method none
_refine_ls_goodness_of_fit_ref 1.020
_refine_ls_hydrogen_treatment mixed
_refine_ls_matrix_type full
_refine_ls_number_parameters 407
_refine_ls_number_reflns 5202
_refine_ls_number_restraints 8
_refine_ls_restrained_S_all 1.020
_refine_ls_R_factor_all 0.0550
_refine_ls_R_factor_gt 0.0290
_refine_ls_shift/su_max 0.001
_refine_ls_shift/su_mean 0.000
_refine_ls_structure_factor_coef Fsqd
_refine_ls_weighting_details 'calc w = 1/[\s^2^(Fo^2^)+(0.0197P)^2^+3.4692P] where P = (Fo^2^+2Fc^2^)/3'
_refine_ls_weighting_scheme calc
_refine_ls_wR_factor_gt 0.0598
_refine_ls_wR_factor_ref 0.0843
_reflns_number_gt 3616
_reflns_number_total 5202
_reflns_threshold_expression I>2\s(I)
_cod_data_source_file ng6053.cif
_cod_data_source_block I
_cod_original_cell_volume 1478.26(18)
_cod_database_code 2204550
_cod_database_fobs_code 2204550

loop_
_symmetry_equiv_pos_as_xyz
'x, y, z'
'-x, -y, -z'

loop_
_atom_site_label
_atom_site_fract_x
_atom_site_fract_y
_atom_site_fract_z
_atom_site_U_iso_or_equiv
_atom_site_adp_type
_atom_site_calc_flag
_atom_site_refinement_flags
_atom_site_occupancy
_atom_site_type_symbol
Cu1 0.12119(5) 0.23869(4) 0.49468(4) 0.03398(12) Uani d . 1 Cu
Ni1 0.5000 0.5000 0.5000 0.02631(15) Uani d S 1 Ni
Ni2 0.0000 0.0000 0.0000 0.02949(16) Uani d S 1 Ni
O1 0.1632(3) 0.3176(2) 0.3773(2) 0.0475(7) Uani d . 1 O
O2 0.2807(3) 0.2978(2) 0.6307(2) 0.0453(7) Uani d . 1 O
O3 0.1051(3) 0.1147(2) 0.7694(2) 0.0508(7) Uani d . 1 O
O4 0.3485(3) 0.2791(3) 0.8125(2) 0.0652(9) Uani d . 1 O
O5 0.0566(3) 0.3326(3) 0.1976(2) 0.0624(9) Uani d . 1 O
O6 -0.1600(3) 0.1579(2) 0.1864(2) 0.0535(8) Uani d . 1 O
N1 -0.0544(3) 0.1739(2) 0.3798(2) 0.0311(6) Uani d . 1 N
N2 0.0427(3) 0.1551(2) 0.5863(2) 0.0272(6) Uani d . 1 N
N3 0.3305(3) 0.5367(2) 0.3892(2) 0.0304(6) Uani d . 1 N
H3n 0.2613 0.4754 0.3763 0.036 Uiso calc R 1 H
N4 0.4294(3) 0.5186(2) 0.6224(2) 0.0318(7) Uani d . 1 N
H4n 0.3796 0.4512 0.6249 0.038 Uiso calc R 1 H
N5 0.1009(3) -0.1244(3) 0.0215(2) 0.0334(7) Uani d . 1 N
H5n 0.0947 -0.1497 -0.0477 0.040 Uiso calc R 1 H
N6 0.1697(3) 0.1050(2) 0.0059(2) 0.0330(7) Uani d . 1 N
H6n 0.1775 0.0921 -0.0617 0.040 Uiso calc R 1 H
C1 -0.0669(4) 0.1967(3) 0.2766(3) 0.0366(8) Uani d . 1 C
C2 0.0609(5) 0.2893(3) 0.2821(4) 0.0441(10) Uani d . 1 C
C3 0.2646(4) 0.2541(3) 0.7167(3) 0.0434(10) Uani d . 1 C
C4 0.1272(4) 0.1639(3) 0.6944(3) 0.0334(8) Uani d . 1 C
C5 -0.0915(4) 0.0892(3) 0.5313(3) 0.0291(7) Uani d . 1 C
C6 -0.1726(4) 0.0189(3) 0.5771(3) 0.0373(9) Uani d . 1 C
H6 -0.1370 0.0113 0.6530 0.045 Uiso calc R 1 H
C7 -0.3067(4) -0.0402(3) 0.5105(4) 0.0468(10) Uani d . 1 C
H7 -0.3606 -0.0873 0.5419 0.056 Uiso calc R 1 H
C8 -0.3610(4) -0.0296(3) 0.3967(3) 0.0447(10) Uani d . 1 C
H8 -0.4516 -0.0688 0.3527 0.054 Uiso calc R 1 H
C9 -0.2801(4) 0.0396(3) 0.3489(3) 0.0384(9) Uani d . 1 C
H9 -0.3159 0.0458 0.2728 0.046 Uiso calc R 1 H
C10 -0.1461(3) 0.0992(3) 0.4149(3) 0.0267(7) Uani d . 1 C
C11 0.3544(4) 0.5455(3) 0.2809(3) 0.0433(9) Uani d . 1 C
H11A 0.2628 0.5317 0.2191 0.052 Uiso calc R 1 H
H11B 0.4055 0.6184 0.2793 0.052 Uiso calc R 1 H
C12 0.5585(4) 0.5386(4) 0.7273(3) 0.0471(10) Uani d . 1 C
H12A 0.6138 0.6120 0.7343 0.057 Uiso calc R 1 H
H12B 0.5297 0.5310 0.7916 0.057 Uiso calc R 1 H
C13 0.2635(4) 0.6278(3) 0.4173(3) 0.0396(9) Uani d . 1 C
C14 0.2149(4) 0.5956(3) 0.5125(3) 0.0416(9) Uani d . 1 C
H14A 0.1576 0.5219 0.4920 0.050 Uiso calc R 1 H
H14B 0.1518 0.6443 0.5201 0.050 Uiso calc R 1 H
C15 0.3319(4) 0.5974(3) 0.6260(3) 0.0420(9) Uani d . 1 C
H15 0.3904 0.6716 0.6462 0.050 Uiso calc R 1 H
C16 0.1298(5) 0.6400(4) 0.3199(4) 0.0681(14) Uani d . 1 C
H16A 0.1575 0.6648 0.2593 0.102 Uiso calc R 1 H
H16B 0.0824 0.6926 0.3427 0.102 Uiso calc R 1 H
H16C 0.0653 0.5703 0.2963 0.102 Uiso calc R 1 H
C17 0.3767(6) 0.7343(3) 0.4498(4) 0.0629(13) Uani d . 1 C
H17A 0.4631 0.7223 0.5065 0.094 Uiso calc R 1 H
H17B 0.3398 0.7913 0.4776 0.094 Uiso calc R 1 H
H17C 0.3980 0.7559 0.3855 0.094 Uiso calc R 1 H
C18 0.2647(6) 0.5727(4) 0.7147(4) 0.0683(14) Uani d . 1 C
H18A 0.2049 0.5009 0.6957 0.102 Uiso calc R 1 H
H18B 0.2072 0.6265 0.7181 0.102 Uiso calc R 1 H
H18C 0.3398 0.5752 0.7859 0.102 Uiso calc R 1 H
C19 0.0136(4) -0.2140(3) 0.0580(3) 0.0432(9) Uani d . 1 C
H19A 0.0405 -0.2839 0.0462 0.052 Uiso calc R 1 H
H19B 0.0311 -0.1994 0.1367 0.052 Uiso calc R 1 H
C20 0.1413(4) 0.2183(3) 0.0084(4) 0.0484(10) Uani d . 1 C
H20A 0.2014 0.2651 -0.0231 0.058 Uiso calc R 1 H
H20B 0.1632 0.2480 0.0846 0.058 Uiso calc R 1 H
C21 0.2569(4) -0.1118(3) 0.0931(3) 0.0411(9) Uani d . 1 C
H21 0.2646 -0.0982 0.1708 0.049 Uiso calc R 1 H
C22 0.3459(4) -0.0161(3) 0.0676(3) 0.0385(9) Uani d . 1 C
H22A 0.3337 -0.0272 -0.0105 0.046 Uiso calc R 1 H
H22B 0.4463 -0.0165 0.1105 0.046 Uiso calc R 1 H
C23 0.3165(4) 0.0975(3) 0.0896(3) 0.0374(9) Uani d . 1 C
C24 0.3145(5) -0.2167(4) 0.0827(4) 0.0585(12) Uani d . 1 C
H24A 0.3034 -0.2343 0.0064 0.088 Uiso calc R 1 H
H24B 0.2617 -0.2759 0.1066 0.088 Uiso calc R 1 H
H24C 0.4148 -0.2057 0.1285 0.088 Uiso calc R 1 H
C25 0.4326(4) 0.1835(4) 0.0755(4) 0.0520(11) Uani d . 1 C
H25A 0.5252 0.1750 0.1261 0.078 Uiso calc R 1 H
H25B 0.4158 0.2554 0.0911 0.078 Uiso calc R 1 H
H25C 0.4303 0.1747 0.0004 0.078 Uiso calc R 1 H
C26 0.3130(5) 0.1155(4) 0.2066(3) 0.0526(11) Uani d . 1 C
H26A 0.2333 0.0653 0.2128 0.079 Uiso calc R 1 H
H26B 0.3020 0.1896 0.2204 0.079 Uiso calc R 1 H
H26C 0.4014 0.1029 0.2604 0.079 Uiso calc R 1 H
O1w -0.1012(5) 0.4764(3) 0.0514(4) 0.0994(13) Uani d D 1 O
H1w -0.098(7) 0.411(2) 0.065(6) 0.119 Uiso d D 1 H
O2w 0.3571(7) 0.4477(6) 0.9717(6) 0.0856(16) Uani d PD 0.592(5) O
H2w 0.275(4) 0.463(8) 0.959(7) 0.103 Uiso d PD 0.592(5) H
H3w 0.359(9) 0.405(7) 0.920(5) 0.103 Uiso d PD 0.592(5) H
O2w' 0.4167(11) 0.5625(8) 1.0335(9) 0.0856(16) Uani d PD 0.408(5) O
H4w 0.504(3) 0.595(8) 1.064(8) 0.103 Uiso d PD 0.408(5) H
H5w 0.412(7) 0.500(5) 1.003(12) 0.103 Uiso d PD 0.408(5) H

loop_
_atom_site_aniso_label
_atom_site_aniso_U_11
_atom_site_aniso_U_22
_atom_site_aniso_U_33
_atom_site_aniso_U_12
_atom_site_aniso_U_13
_atom_site_aniso_U_23
Cu1 0.0355(3) 0.0323(2) 0.0307(2) -0.00294(19) 0.01179(19) 0.00200(18)
Ni1 0.0244(3) 0.0230(3) 0.0346(3) 0.0052(2) 0.0139(3) 0.0048(3)
Ni2 0.0263(3) 0.0428(4) 0.0237(3) 0.0127(3) 0.0111(3) 0.0069(3)
O1 0.0531(17) 0.0374(15) 0.0520(18) -0.0075(13) 0.0254(15) 0.0101(13)
O2 0.0402(15) 0.0425(16) 0.0386(15) -0.0078(12) 0.0038(12) -0.0042(12)
O3 0.0598(18) 0.070(2) 0.0264(14) 0.0167(15) 0.0166(13) 0.0141(14)
O4 0.0527(19) 0.079(2) 0.0407(18) 0.0074(17) -0.0070(15) -0.0173(16)
O5 0.073(2) 0.075(2) 0.0569(19) 0.0163(17) 0.0412(17) 0.0371(17)
O6 0.0557(18) 0.068(2) 0.0278(14) 0.0021(15) 0.0077(13) 0.0073(14)
N1 0.0360(16) 0.0309(16) 0.0253(15) 0.0047(13) 0.0098(13) 0.0064(12)
N2 0.0257(15) 0.0335(16) 0.0221(14) 0.0047(12) 0.0086(12) 0.0042(12)
N3 0.0223(14) 0.0256(15) 0.0439(17) 0.0059(12) 0.0117(13) 0.0062(13)
N4 0.0335(16) 0.0283(15) 0.0426(17) 0.0070(13) 0.0239(14) 0.0076(13)
N5 0.0275(15) 0.0537(19) 0.0247(15) 0.0184(14) 0.0104(12) 0.0133(13)
N6 0.0322(16) 0.051(2) 0.0226(14) 0.0125(14) 0.0158(13) 0.0095(14)
C1 0.047(2) 0.036(2) 0.034(2) 0.0160(17) 0.0202(18) 0.0064(16)
C2 0.058(3) 0.035(2) 0.055(3) 0.0190(19) 0.035(2) 0.0119(19)
C3 0.039(2) 0.047(2) 0.036(2) 0.0158(18) 0.0016(18) -0.0130(19)
C4 0.037(2) 0.039(2) 0.0282(19) 0.0150(16) 0.0133(16) 0.0028(16)
C5 0.0278(18) 0.0317(18) 0.0299(18) 0.0062(15) 0.0126(15) 0.0053(15)
C6 0.047(2) 0.040(2) 0.033(2) 0.0114(18) 0.0225(18) 0.0136(16)
C7 0.040(2) 0.046(2) 0.059(3) 0.0009(19) 0.027(2) 0.012(2)
C8 0.027(2) 0.045(2) 0.055(3) -0.0007(17) 0.0114(18) 0.0000(19)
C9 0.033(2) 0.044(2) 0.033(2) 0.0087(17) 0.0046(16) 0.0094(17)
C10 0.0194(16) 0.0287(18) 0.0293(18) 0.0054(14) 0.0049(14) 0.0032(14)
C11 0.043(2) 0.048(2) 0.038(2) 0.0101(19) 0.0132(18) 0.0089(18)
C12 0.046(2) 0.066(3) 0.032(2) 0.015(2) 0.0149(18) -0.0024(19)
C13 0.040(2) 0.034(2) 0.051(2) 0.0208(17) 0.0168(19) 0.0120(17)
C14 0.036(2) 0.046(2) 0.053(2) 0.0185(18) 0.0235(19) 0.0000(19)
C15 0.051(2) 0.035(2) 0.053(2) 0.0178(18) 0.030(2) 0.0037(18)
C16 0.062(3) 0.091(4) 0.061(3) 0.051(3) 0.016(2) 0.018(3)
C17 0.094(4) 0.029(2) 0.082(3) 0.013(2) 0.050(3) 0.009(2)
C18 0.077(3) 0.093(4) 0.071(3) 0.047(3) 0.056(3) 0.022(3)
C19 0.047(2) 0.043(2) 0.049(2) 0.0186(19) 0.023(2) 0.0143(19)
C20 0.041(2) 0.041(2) 0.063(3) 0.0087(18) 0.019(2) 0.005(2)
C21 0.040(2) 0.058(3) 0.031(2) 0.0195(19) 0.0136(17) 0.0199(18)
C22 0.0268(19) 0.057(2) 0.034(2) 0.0180(18) 0.0092(16) 0.0096(18)
C23 0.0278(19) 0.060(3) 0.0239(18) 0.0087(17) 0.0076(15) 0.0082(17)
C24 0.046(3) 0.069(3) 0.071(3) 0.032(2) 0.021(2) 0.029(3)
C25 0.032(2) 0.058(3) 0.060(3) 0.0036(19) 0.010(2) 0.017(2)
C26 0.053(3) 0.070(3) 0.034(2) 0.004(2) 0.018(2) -0.003(2)
O1w 0.112(3) 0.085(3) 0.109(3) 0.032(3) 0.039(3) 0.032(3)
O2w 0.095(4) 0.081(4) 0.080(4) 0.006(3) 0.037(3) -0.011(3)
O2w' 0.095(4) 0.081(4) 0.080(4) 0.006(3) 0.037(3) -0.011(3)

loop_
_atom_type_symbol
_atom_type_description
_atom_type_scat_dispersion_real
_atom_type_scat_dispersion_imag
_atom_type_scat_source
C C 0.0033 0.0016 'International Tables Vol C Tables 4.2.6.8 and 6.1.1.4'
H H 0.0000 0.0000 'International Tables Vol C Tables 4.2.6.8 and 6.1.1.4'
N N 0.0061 0.0033 'International Tables Vol C Tables 4.2.6.8 and 6.1.1.4'
O O 0.0106 0.0060 'International Tables Vol C Tables 4.2.6.8 and 6.1.1.4'
Ni Ni 0.3393 1.1124 'International Tables Vol C Tables 4.2.6.8 and 6.1.1.4'
Cu Cu 0.3201 1.2651 'International Tables Vol C Tables 4.2.6.8 and 6.1.1.4'

loop_
_geom_angle_atom_site_label_1
_geom_angle_atom_site_label_2
_geom_angle_atom_site_label_3
_geom_angle_site_symmetry_1
_geom_angle_site_symmetry_3
_geom_angle
_geom_angle_publ_flag
N1 Cu1 N2 . . 83.86(12) yes
N1 Cu1 O1 . . 84.83(12) yes
N1 Cu1 O2 . . 169.13(12) yes
N2 Cu1 O1 . . 168.43(12) yes
N2 Cu1 O2 . . 85.96(11) yes
O1 Cu1 O2 . . 105.14(12) yes
N3 Ni1 N3 . 2_666 180.0 no
N3 Ni1 N4 . . 93.72(12) yes
N3 Ni1 N4 2_666 2_666 93.72(12) no
N3 Ni1 N4 . 2_666 86.28(12) yes
N3 Ni1 N4 2_666 . 86.28(12) no
N4 Ni1 N4 . 2_666 180.0 no
N5 Ni2 N5 . 2 180.0 no
N5 Ni2 N6 . . 93.62(12) yes
N5 Ni2 N6 . 2 86.38(12) yes
N6 Ni2 N6 . 2 180.0 no
N6 Ni2 N5 2 2 93.62(12) no
N5 Ni2 N6 2 . 86.38(12) no
C2 O1 Cu1 . . 111.5(2) no
C3 O2 Cu1 . . 111.6(2) no
C1 N1 C10 . . 129.2(3) no
C1 N1 Cu1 . . 116.2(2) no
C10 N1 Cu1 . . 114.2(2) no
C4 N2 C5 . . 129.2(3) no
C4 N2 Cu1 . . 115.6(2) no
C5 N2 Cu1 . . 115.2(2) no
C11 N3 C13 . . 112.8(3) no
C11 N3 Ni1 . . 109.4(2) no
C13 N3 Ni1 . . 119.9(2) no
C11 N3 H3n . . 104.4 no
C13 N3 H3n . . 104.4 no
Ni1 N3 H3n . . 104.4 no
C12 N4 C15 . . 109.6(3) no
C12 N4 Ni1 . . 106.6(2) no
C15 N4 Ni1 . . 123.6(2) no
C12 N4 H4n . . 105.2 no
C15 N4 H4n . . 105.2 no
Ni1 N4 H4n . . 105.2 no
C19 N5 C21 . . 109.6(3) no
C19 N5 Ni2 . . 107.4(2) no
C21 N5 Ni2 . . 122.0(2) no
C19 N5 H5n . . 105.6 no
C21 N5 H5n . . 105.6 no
Ni2 N5 H5n . . 105.6 no
C20 N6 C23 . . 111.6(3) no
C20 N6 Ni2 . . 110.3(2) no
C23 N6 Ni2 . . 119.7(2) no
C20 N6 H6n . . 104.6 no
C23 N6 H6n . . 104.6 no
Ni2 N6 H6n . . 104.6 no
O6 C1 N1 . . 130.3(4) no
O6 C1 C2 . . 120.4(3) no
N1 C1 C2 . . 109.3(3) no
O5 C2 O1 . . 124.0(4) no
O5 C2 C1 . . 118.7(4) no
O1 C2 C1 . . 117.3(3) no
O4 C3 O2 . . 124.6(4) no
O4 C3 C4 . . 118.6(4) no
O2 C3 C4 . . 116.9(3) no
O3 C4 N2 . . 128.5(3) no
O3 C4 C3 . . 121.8(3) no
N2 C4 C3 . . 109.6(3) no
C6 C5 N2 . . 127.5(3) no
C6 C5 C10 . . 119.4(3) no
N2 C5 C10 . . 113.1(3) no
C5 C6 C7 . . 120.3(3) no
C5 C6 H6 . . 119.9 no
C7 C6 H6 . . 119.9 no
C6 C7 C8 . . 120.4(4) no
C6 C7 H7 . . 119.8 no
C8 C7 H7 . . 119.8 no
C9 C8 C7 . . 120.2(4) no
C9 C8 H8 . . 119.9 no
C7 C8 H8 . . 119.9 no
C10 C9 C8 . . 119.9(3) no
C10 C9 H9 . . 120.1 no
C8 C9 H9 . . 120.1 no
C9 C10 N1 . . 126.5(3) no
C9 C10 C5 . . 119.9(3) no
N1 C10 C5 . . 113.6(3) no
C12 C11 N3 2_666 . 106.8(3) no
C12 C11 H11A 2_666 . 110.4 no
N3 C11 H11A . . 110.4 no
C12 C11 H11B 2_666 . 110.4 no
N3 C11 H11B . . 110.4 no
H11A C11 H11B . . 108.6 no
C11 C12 N4 2_666 . 106.1(3) no
C11 C12 H12A 2_666 . 110.5 no
N4 C12 H12A . . 110.5 no
C11 C12 H12B 2_666 . 110.5 no
N4 C12 H12B . . 110.5 no
H12A C12 H12B . . 108.7 no
N3 C13 C14 . . 107.0(3) no
N3 C13 C16 . . 111.0(3) no
C14 C13 C16 . . 107.2(3) no
N3 C13 C17 . . 108.5(3) no
C14 C13 C17 . . 111.9(3) no
C16 C13 C17 . . 111.2(4) no
C13 C14 C15 . . 117.1(3) no
C13 C14 H14A . . 108.0 no
C15 C14 H14A . . 108.0 no
C13 C14 H14B . . 108.0 no
C15 C14 H14B . . 108.0 no
H14A C14 H14B . . 107.3 no
N4 C15 C14 . . 111.2(3) no
N4 C15 C18 . . 111.1(3) no
C14 C15 C18 . . 110.5(3) no
N4 C15 H15 . . 107.9 no
C14 C15 H15 . . 107.9 no
C18 C15 H15 . . 107.9 no
C13 C16 H16A . . 109.5 no
C13 C16 H16B . . 109.5 no
H16A C16 H16B . . 109.5 no
C13 C16 H16C . . 109.5 no
H16A C16 H16C . . 109.5 no
H16B C16 H16C . . 109.5 no
C13 C17 H17A . . 109.5 no
C13 C17 H17B . . 109.5 no
H17A C17 H17B . . 109.5 no
C13 C17 H17C . . 109.5 no
H17A C17 H17C . . 109.5 no
H17B C17 H17C . . 109.5 no
C15 C18 H18A . . 109.5 no
C15 C18 H18B . . 109.5 no
H18A C18 H18B . . 109.5 no
C15 C18 H18C . . 109.5 no
H18A C18 H18C . . 109.5 no
H18B C18 H18C . . 109.5 no
C20 C19 N5 2 . 108.2(3) no
C20 C19 H19A 2 . 110.1 no
N5 C19 H19A . . 110.1 no
C20 C19 H19B 2 . 110.1 no
N5 C19 H19B . . 110.1 no
H19A C19 H19B . . 108.4 no
N6 C20 C19 . 2 107.9(3) no
N6 C20 H20A . . 110.1 no
C19 C20 H20A 2 . 110.1 no
N6 C20 H20B . . 110.1 no
C19 C20 H20B 2 . 110.1 no
H20A C20 H20B . . 108.4 no
C22 C21 N5 . . 111.5(3) no
C22 C21 C24 . . 110.8(3) no
N5 C21 C24 . . 111.4(3) no
C22 C21 H21 . . 107.6 no
N5 C21 H21 . . 107.6 no
C24 C21 H21 . . 107.6 no
C21 C22 C23 . . 117.7(3) no
C21 C22 H22A . . 107.9 no
C23 C22 H22A . . 107.9 no
C21 C22 H22B . . 107.9 no
C23 C22 H22B . . 107.9 no
H22A C22 H22B . . 107.2 no
C25 C23 N6 . . 110.5(3) no
C25 C23 C22 . . 109.2(3) no
N6 C23 C22 . . 107.6(3) no
C25 C23 C26 . . 109.8(3) no
N6 C23 C26 . . 108.5(3) no
C22 C23 C26 . . 111.3(3) no
C21 C24 H24A . . 109.5 no
C21 C24 H24B . . 109.5 no
H24A C24 H24B . . 109.5 no
C21 C24 H24C . . 109.5 no
H24A C24 H24C . . 109.5 no
H24B C24 H24C . . 109.5 no
C23 C25 H25A . . 109.5 no
C23 C25 H25B . . 109.5 no
H25A C25 H25B . . 109.5 no
C23 C25 H25C . . 109.5 no
H25A C25 H25C . . 109.5 no
H25B C25 H25C . . 109.5 no
C23 C26 H26A . . 109.5 no
C23 C26 H26B . . 109.5 no
H26A C26 H26B . . 109.5 no
C23 C26 H26C . . 109.5 no
H26A C26 H26C . . 109.5 no
H26B C26 H26C . . 109.5 no
H2w O2w H3w . . 112.4(19) no
H4w O2w' H5w . . 110.5(19) no

loop_
_geom_bond_atom_site_label_1
_geom_bond_atom_site_label_2
_geom_bond_site_symmetry_2
_geom_bond_distance
_geom_bond_publ_flag
Cu1 N1 . 1.895(3) yes
Cu1 N2 . 1.887(3) yes
Cu1 O1 . 1.959(3) yes
Cu1 O2 . 1.936(2) yes
Ni1 N3 2_666 1.941(3) no
Ni1 N3 . 1.941(3) yes
Ni1 N4 2_666 1.959(3) no
Ni1 N4 . 1.959(3) yes
Ni2 N5 . 1.959(3) yes
Ni2 N6 . 1.949(3) yes
Ni2 N6 2 1.949(3) no
Ni2 N5 2 1.959(3) no
O1 C2 . 1.289(5) no
O2 C3 . 1.299(5) no
O3 C4 . 1.226(4) no
O4 C3 . 1.222(4) no
O5 C2 . 1.221(5) no
O6 C1 . 1.230(4) no
N1 C1 . 1.335(4) no
N1 C10 . 1.399(4) no
N2 C4 . 1.345(4) no
N2 C5 . 1.388(4) no
N3 C11 . 1.499(5) no
N3 C13 . 1.499(4) no
N3 H3n . 0.9100 no
N4 C12 . 1.491(5) no
N4 C15 . 1.503(4) no
N4 H4n . 0.9100 no
N5 C19 . 1.496(5) no
N5 C21 . 1.498(4) no
N5 H5n . 0.9100 no
N6 C20 . 1.480(5) no
N6 C23 . 1.518(4) no
N6 H6n . 0.9100 no
C1 C2 . 1.559(5) no
C3 C4 . 1.563(5) no
C5 C6 . 1.385(5) no
C5 C10 . 1.423(5) no
C6 C7 . 1.386(5) no
C6 H6 . 0.9300 no
C7 C8 . 1.394(6) no
C7 H7 . 0.9300 no
C8 C9 . 1.392(5) no
C8 H8 . 0.9300 no
C9 C10 . 1.386(5) no
C9 H9 . 0.9300 no
C11 C12 2_666 1.490(5) no
C11 H11A . 0.9700 no
C11 H11B . 0.9700 no
C12 C11 2_666 1.490(5) no
C12 H12A . 0.9700 no
C12 H12B . 0.9700 no
C13 C14 . 1.512(5) no
C13 C16 . 1.522(6) no
C13 C17 . 1.535(6) no
C14 C15 . 1.522(5) no
C14 H14A . 0.9700 no
C14 H14B . 0.9700 no
C15 C18 . 1.533(5) no
C15 H15 . 0.9800 no
C16 H16A . 0.9600 no
C16 H16B . 0.9600 no
C16 H16C . 0.9600 no
C17 H17A . 0.9600 no
C17 H17B . 0.9600 no
C17 H17C . 0.9600 no
C18 H18A . 0.9600 no
C18 H18B . 0.9600 no
C18 H18C . 0.9600 no
C19 C20 2 1.487(5) no
C19 H19A . 0.9700 no
C19 H19B . 0.9700 no
C20 C19 2 1.487(5) no
C20 H20A . 0.9700 no
C20 H20B . 0.9700 no
C21 C22 . 1.486(5) no
C21 C24 . 1.527(6) no
C21 H21 . 0.9800 no
C22 C23 . 1.521(5) no
C22 H22A . 0.9700 no
C22 H22B . 0.9700 no
C23 C25 . 1.514(5) no
C23 C26 . 1.527(5) no
C24 H24A . 0.9600 no
C24 H24B . 0.9600 no
C24 H24C . 0.9600 no
C25 H25A . 0.9600 no
C25 H25B . 0.9600 no
C25 H25C . 0.9600 no
C26 H26A . 0.9600 no
C26 H26B . 0.9600 no
C26 H26C . 0.9600 no
O1w H1w . 0.841(10) no
O2w H2w . 0.840(10) no
O2w H3w . 0.838(10) no
O2w' H4w . 0.848(10) no
O2w' H5w . 0.847(10) no

loop_
_geom_hbond_atom_site_label_D
_geom_hbond_atom_site_label_H
_geom_hbond_atom_site_label_A
_geom_hbond_site_symmetry_A
_geom_hbond_distance_DH
_geom_hbond_distance_HA
_geom_hbond_distance_DA
_geom_hbond_angle_DHA
_geom_hbond_publ_flag
N3 H3n O1 . 0.91 2.05 2.923(4) 161 yes
N4 H4n O2 . 0.91 2.02 2.924(4) 176 yes
N6 H6n O3 1_554 0.91 2.09 2.894(4) 148 yes
N5 H5n O6 2 0.91 2.11 2.962(4) 156 yes
O1w H1w O5 . 0.841(10) 2.25(5) 2.891(5) 134(6) yes
O2w H3w O4 . 0.838(10) 2.01(2) 2.838(7) 168(10) yes
O2w' H4w O4 2_667 0.848(10) 2.14(2) 2.884(10) 146(4) yes

loop_
_geom_torsion_atom_site_label_1
_geom_torsion_atom_site_label_2
_geom_torsion_atom_site_label_3
_geom_torsion_atom_site_label_4
_geom_torsion_site_symmetry_1
_geom_torsion_site_symmetry_4
_geom_torsion
N2 Cu1 O1 C2 . . -13.7(8)
N1 Cu1 O1 C2 . . -1.4(3)
O2 Cu1 O1 C2 . . -177.0(3)
N2 Cu1 O2 C3 . . 1.7(3)
N1 Cu1 O2 C3 . . 22.3(8)
O1 Cu1 O2 C3 . . 178.4(2)
N2 Cu1 N1 C1 . . -175.6(3)
O2 Cu1 N1 C1 . . 163.8(6)
O1 Cu1 N1 C1 . . 6.9(3)
N2 Cu1 N1 C10 . . -2.1(2)
O2 Cu1 N1 C10 . . -22.8(8)
O1 Cu1 N1 C10 . . -179.7(2)
N1 Cu1 N2 C4 . . 178.9(3)
O2 Cu1 N2 C4 . . -4.9(2)
O1 Cu1 N2 C4 . . -168.7(5)
N1 Cu1 N2 C5 . . 1.8(2)
O2 Cu1 N2 C5 . . 178.0(2)
O1 Cu1 N2 C5 . . 14.2(7)
N4 Ni1 N3 C11 2_666 . -7.4(2)
N4 Ni1 N3 C11 . . 172.6(2)
N4 Ni1 N3 C13 2_666 . -139.9(3)
N4 Ni1 N3 C13 . . 40.1(3)
N3 Ni1 N4 C12 2_666 . 21.7(2)
N3 Ni1 N4 C12 . . -158.3(2)
N3 Ni1 N4 C15 2_666 . 149.9(3)
N3 Ni1 N4 C15 . . -30.1(3)
N6 Ni2 N5 C19 . . 161.9(2)
N6 Ni2 N5 C19 2 . -18.1(2)
N6 Ni2 N5 C21 . . 34.3(3)
N6 Ni2 N5 C21 2 . -145.7(3)
N5 Ni2 N6 C20 2 . 8.2(2)
N5 Ni2 N6 C20 . . -171.8(2)
N5 Ni2 N6 C23 2 . 139.8(3)
N5 Ni2 N6 C23 . . -40.2(3)
C10 N1 C1 O6 . . -0.9(6)
Cu1 N1 C1 O6 . . 171.4(3)
C10 N1 C1 C2 . . 178.0(3)
Cu1 N1 C1 C2 . . -9.7(4)
Cu1 O1 C2 O5 . . 174.4(3)
Cu1 O1 C2 C1 . . -3.6(4)
O6 C1 C2 O5 . . 9.7(6)
N1 C1 C2 O5 . . -169.3(4)
O6 C1 C2 O1 . . -172.2(4)
N1 C1 C2 O1 . . 8.8(5)
Cu1 O2 C3 O4 . . -178.2(3)
Cu1 O2 C3 C4 . . 1.4(4)
C5 N2 C4 O3 . . 0.6(6)
Cu1 N2 C4 O3 . . -176.0(3)
C5 N2 C4 C3 . . -177.0(3)
Cu1 N2 C4 C3 . . 6.4(4)
O4 C3 C4 O3 . . -3.3(5)
O2 C3 C4 O3 . . 177.1(3)
O4 C3 C4 N2 . . 174.5(3)
O2 C3 C4 N2 . . -5.1(4)
C4 N2 C5 C6 . . 2.4(6)
Cu1 N2 C5 C6 . . 179.0(3)
C4 N2 C5 C10 . . -177.8(3)
Cu1 N2 C5 C10 . . -1.2(4)
N2 C5 C6 C7 . . 178.9(3)
C10 C5 C6 C7 . . -0.9(5)
C5 C6 C7 C8 . . 0.1(6)
C6 C7 C8 C9 . . 0.8(6)
C7 C8 C9 C10 . . -0.9(6)
C8 C9 C10 N1 . . -178.1(3)
C8 C9 C10 C5 . . 0.2(5)
C1 N1 C10 C9 . . -7.1(6)
Cu1 N1 C10 C9 . . -179.5(3)
C1 N1 C10 C5 . . 174.5(3)
Cu1 N1 C10 C5 . . 2.0(4)
C6 C5 C10 C9 . . 0.7(5)
N2 C5 C10 C9 . . -179.1(3)
C6 C5 C10 N1 . . 179.3(3)
N2 C5 C10 N1 . . -0.6(4)
C13 N3 C11 C12 . 2_666 171.2(3)
Ni1 N3 C11 C12 . 2_666 35.1(3)
C15 N4 C12 C11 . 2_666 177.6(3)
Ni1 N4 C12 C11 . 2_666 -46.4(3)
C11 N3 C13 C14 . . 167.4(3)
Ni1 N3 C13 C14 . . -61.6(3)
C11 N3 C13 C16 . . 50.7(4)
Ni1 N3 C13 C16 . . -178.3(3)
C11 N3 C13 C17 . . -71.7(4)
Ni1 N3 C13 C17 . . 59.3(4)
N3 C13 C14 C15 . . 71.1(4)
C16 C13 C14 C15 . . -169.8(4)
C17 C13 C14 C15 . . -47.6(4)
C12 N4 C15 C14 . . 168.7(3)
Ni1 N4 C15 C14 . . 41.8(4)
C12 N4 C15 C18 . . -67.8(4)
Ni1 N4 C15 C18 . . 165.3(3)
C13 C14 C15 N4 . . -61.1(4)
C13 C14 C15 C18 . . 175.0(3)
C21 N5 C19 C20 . 2 175.4(3)
Ni2 N5 C19 C20 . 2 41.0(4)
C23 N6 C20 C19 . 2 -168.6(3)
Ni2 N6 C20 C19 . 2 -33.0(4)
C19 N5 C21 C22 . . -174.1(3)
Ni2 N5 C21 C22 . . -47.5(4)
C19 N5 C21 C24 . . 61.5(4)
Ni2 N5 C21 C24 . . -171.9(2)
N5 C21 C22 C23 . . 63.6(4)
C24 C21 C22 C23 . . -171.6(3)
C20 N6 C23 C25 . . -51.7(4)
Ni2 N6 C23 C25 . . 177.4(3)
C20 N6 C23 C22 . . -170.7(3)
Ni2 N6 C23 C22 . . 58.3(3)
C20 N6 C23 C26 . . 68.8(4)
Ni2 N6 C23 C26 . . -62.2(4)
C21 C22 C23 C25 . . 171.3(3)
C21 C22 C23 N6 . . -68.8(4)
C21 C22 C23 C26 . . 49.9(4)
